data_7123647
loop_
_publ_author_name
'Li, Yan-Yan'
'Liu, Peng-Fei'
'Lin, Hua'
'Wu, Li-Ming'
'WU, XIN-TAO'
'Zhu, Qi-Long'

_publ_section_title
;
 Quaternary Semiconductor Ba8Zn4Ga2S15 Featuring Unique One-dimensional
 Chains and Exhibiting Desirable Yellow Emission
;
_journal_name_full 'Chemical Communications'
_journal_paper_doi 10.1039/C9CC02575H
_journal_year 2019
_chemical_formula_sum 'Ba8 Ga2 S15 Zn4'
_chemical_formula_weight 1980.54
_space_group_crystal_system monoclinic
_space_group_IT_number 14
_space_group_name_Hall '-P 2yn'
_space_group_name_H-M_alt 'P 1 21/n 1'
_symmetry_space_group_name_Hall '-P 2yn'
_symmetry_space_group_name_H-M 'P 1 21/n 1'
_audit_creation_method SHELXL-2014/7
_audit_update_record
;
2019-06-11 deposited with the CCDC.    2019-06-13 downloaded from the CCDC.
;
_cell_angle_alpha 90
_cell_angle_beta 109.520(5)
_cell_angle_gamma 90
_cell_formula_units_Z 2
_cell_length_a 13.3276(12)
_cell_length_b 9.0097(4)
_cell_length_c 13.3315(11)
_cell_measurement_reflns_used 3968
_cell_measurement_temperature 293(2)
_cell_measurement_theta_max 27.4817
_cell_measurement_theta_min 2.6483
_cell_volume 1508.8(2)
_computing_structure_refinement 'SHELXL-2014/7 (Sheldrick, 2014)'
_diffrn_ambient_temperature 293(2)
_diffrn_detector_area_resol_mean 14.6306
_diffrn_measured_fraction_theta_full 0.967
_diffrn_measured_fraction_theta_max 0.949
_diffrn_measurement_device_type Mercury70
_diffrn_measurement_method CCD_Profile_fitting
_diffrn_radiation_type MoK\a
_diffrn_radiation_wavelength 0.71073
_diffrn_reflns_av_R_equivalents 0.0269
_diffrn_reflns_av_unetI/netI 0.0271
_diffrn_reflns_Laue_measured_fraction_full 0.967
_diffrn_reflns_Laue_measured_fraction_max 0.949
_diffrn_reflns_limit_h_max 15
_diffrn_reflns_limit_h_min -15
_diffrn_reflns_limit_k_max 11
_diffrn_reflns_limit_k_min -11
_diffrn_reflns_limit_l_max 17
_diffrn_reflns_limit_l_min -17
_diffrn_reflns_number 11244
_diffrn_reflns_point_group_measured_fraction_full 0.967
_diffrn_reflns_point_group_measured_fraction_max 0.949
_diffrn_reflns_theta_full 25.242
_diffrn_reflns_theta_max 27.477
_diffrn_reflns_theta_min 2.648
_exptl_absorpt_coefficient_mu 16.148
_exptl_absorpt_correction_T_max 1.0000
_exptl_absorpt_correction_T_min 0.8059
_exptl_absorpt_correction_type multi-scan
_exptl_crystal_colour Orange
_exptl_crystal_density_diffrn 4.359
_exptl_crystal_description Prism
_exptl_crystal_F_000 1740
_exptl_crystal_size_max 0.1500
_exptl_crystal_size_mid 0.1500
_exptl_crystal_size_min 0.1000
_refine_diff_density_max 1.053
_refine_diff_density_min -2.355
_refine_diff_density_rms 0.187
_refine_ls_extinction_method none
_refine_ls_goodness_of_fit_ref 1.084
_refine_ls_hydrogen_treatment undef
_refine_ls_matrix_type full
_refine_ls_number_parameters 133
_refine_ls_number_reflns 3275
_refine_ls_number_restraints 0
_refine_ls_restrained_S_all 1.084
_refine_ls_R_factor_all 0.0260
_refine_ls_R_factor_gt 0.0223
_refine_ls_shift/su_max 0.001
_refine_ls_shift/su_mean 0.000
_refine_ls_structure_factor_coef Fsqd
_refine_ls_weighting_details 'w=1/[\s^2^(Fo^2^)+(0.0171P)^2^+3.7137P] where P=(Fo^2^+2Fc^2^)/3'
_refine_ls_weighting_scheme calc
_refine_ls_wR_factor_gt 0.0466
_refine_ls_wR_factor_ref 0.0481
_reflns_Friedel_coverage 0.000
_reflns_number_gt 3017
_reflns_number_total 3275
_reflns_threshold_expression 'I > 2\s(I)'
_cod_data_source_file c9cc02575h2.cif
_cod_data_source_block Ba8Zn4Ga2S15
_cod_depositor_comments
;
The following automatic conversions were performed:

'_exptl_absorpt_correction_type' value 'Multi-scan' changed to
'multi-scan' according to
/home/data/users/saulius/crontab/automatic-downloads/rss-feeds/RSC/lib/dictionaries/cif_core.dic
dictionary named 'cif_core.dic' version 2.4.2 from 2011-04-26.

Automatic conversion script
Id: cif_fix_values 4973 2017-02-22 13:04:09Z antanas 
;
_cod_database_code 7123647
_shelx_shelxl_version_number 2014/7
_shelx_space_group_comment
;
The symmetry employed for this shelxl refinement is uniquely defined
by the following loop, which should always be used as a source of
symmetry information in preference to the above space-group names.
They are only intended as comments.
;

loop_
_space_group_symop_operation_xyz
'x, y, z'
'-x+1/2, y+1/2, -z+1/2'
'-x, -y, -z'
'x-1/2, -y-1/2, z-1/2'

loop_
_atom_site_label
_atom_site_type_symbol
_atom_site_fract_x
_atom_site_fract_y
_atom_site_fract_z
_atom_site_U_iso_or_equiv
_atom_site_adp_type
_atom_site_occupancy
_atom_site_site_symmetry_order
_atom_site_calc_flag
_atom_site_refinement_flags_posn
_atom_site_refinement_flags_occupancy
Ba1 Ba 0.83429(2) 0.07953(3) 0.02051(2) 0.01235(7) Uani 1 1 d . .
Ba2 Ba 0.54567(2) 0.90629(3) 0.66568(2) 0.01465(7) Uani 1 1 d . .
Ba3 Ba 0.77039(2) 0.07886(3) 0.33047(2) 0.01469(7) Uani 1 1 d . .
Ba4 Ba 0.60076(2) 0.38754(3) 0.80504(2) 0.01405(7) Uani 1 1 d . .
Zn1 Zn 0.55801(7) 0.90526(7) 0.08161(5) 0.03544(19) Uani 1 1 d . .
Zn2 Zn 0.01613(5) 0.20061(6) 0.61305(4) 0.01171(12) Uani 1 1 d . .
Ga Ga 0.78809(4) 0.68233(5) 0.90060(4) 0.00941(11) Uani 1 1 d . .
S1 S 0.90374(11) 0.32425(13) 0.25224(9) 0.0170(3) Uani 1 1 d . .
S2 S 0.61349(10) 0.13775(13) 0.04784(10) 0.0175(3) Uani 1 1 d . .
S3 S 0.65474(10) 0.81267(13) 0.93580(9) 0.0144(2) Uani 1 1 d . .
S4 S 0.90331(10) 0.86024(13) 0.21380(9) 0.0131(2) Uani 1 1 d . .
S5 S 0.0000 0.0000 0.5000 0.0202(4) Uani 1 2 d S P
S6 S 0.05753(10) 0.19432(13) 0.05466(9) 0.0142(2) Uani 1 1 d . .
S7 S 0.81947(10) 0.46356(12) 0.99037(8) 0.0120(2) Uani 1 1 d . .
S8 S 0.76494(10) 0.13602(13) 0.77728(9) 0.0143(2) Uani 1 1 d . .

loop_
_atom_site_aniso_label
_atom_site_aniso_U_11
_atom_site_aniso_U_22
_atom_site_aniso_U_33
_atom_site_aniso_U_23
_atom_site_aniso_U_13
_atom_site_aniso_U_12
Ba1 0.00962(16) 0.01608(13) 0.01183(13) 0.00263(10) 0.00420(11) 0.00006(10)
Ba2 0.01313(17) 0.01786(14) 0.01460(13) 0.00008(10) 0.00681(12) -0.00162(11)
Ba3 0.01261(17) 0.01720(14) 0.01620(13) 0.00027(11) 0.00741(12) -0.00088(11)
Ba4 0.01052(16) 0.01431(13) 0.01626(13) -0.00298(10) 0.00306(12) -0.00036(11)
Zn1 0.0487(5) 0.0228(3) 0.0229(3) 0.0026(3) -0.0040(3) -0.0094(3)
Zn2 0.0149(3) 0.0100(2) 0.0104(2) 0.00052(19) 0.0044(2) -0.0007(2)
Ga 0.0093(3) 0.0093(2) 0.0102(2) -0.00080(18) 0.0041(2) -0.00032(19)
S1 0.0181(7) 0.0166(6) 0.0164(5) 0.0039(4) 0.0059(5) 0.0047(5)
S2 0.0129(7) 0.0156(6) 0.0270(6) -0.0051(5) 0.0107(5) 0.0012(5)
S3 0.0114(7) 0.0138(5) 0.0197(6) -0.0043(4) 0.0073(5) -0.0006(4)
S4 0.0156(7) 0.0142(5) 0.0095(5) 0.0017(4) 0.0041(5) 0.0015(5)
S5 0.0199(11) 0.0178(8) 0.0184(8) -0.0103(7) 0.0006(8) 0.0033(7)
S6 0.0086(6) 0.0181(6) 0.0153(5) 0.0012(4) 0.0033(5) -0.0028(5)
S7 0.0142(7) 0.0114(5) 0.0107(5) 0.0019(4) 0.0044(5) 0.0015(4)
S8 0.0171(7) 0.0165(5) 0.0087(5) 0.0012(4) 0.0035(5) 0.0035(5)

loop_
_atom_type_symbol
_atom_type_description
_atom_type_scat_dispersion_real
_atom_type_scat_dispersion_imag
_atom_type_scat_source
S S 0.1246 0.1234 'International Tables Vol C Tables 4.2.6.8 and 6.1.1.4'
Zn Zn 0.2839 1.4301 'International Tables Vol C Tables 4.2.6.8 and 6.1.1.4'
Ga Ga 0.2307 1.6083 'International Tables Vol C Tables 4.2.6.8 and 6.1.1.4'
Ba Ba -0.3244 2.2819 'International Tables Vol C Tables 4.2.6.8 and 6.1.1.4'

loop_
_geom_angle_atom_site_label_1
_geom_angle_atom_site_label_2
_geom_angle_atom_site_label_3
_geom_angle
_geom_angle_site_symmetry_1
_geom_angle_site_symmetry_3
S6 Ba1 S8 92.04(3) 1_655 1_554
S6 Ba1 S2 146.94(3) 1_655 .
S8 Ba1 S2 97.52(4) 1_554 .
S6 Ba1 S4 95.04(3) 1_655 1_545
S8 Ba1 S4 150.07(3) 1_554 1_545
S2 Ba1 S4 92.24(3) . 1_545
S6 Ba1 S6 77.71(3) 1_655 3_655
S8 Ba1 S6 78.83(3) 1_554 3_655
S2 Ba1 S6 135.17(3) . 3_655
S4 Ba1 S6 74.37(3) 1_545 3_655
S6 Ba1 S3 149.10(3) 1_655 1_544
S8 Ba1 S3 80.43(3) 1_554 1_544
S2 Ba1 S3 63.96(3) . 1_544
S4 Ba1 S3 78.62(3) 1_545 1_544
S6 Ba1 S3 71.44(3) 3_655 1_544
S6 Ba1 S7 72.17(3) 1_655 1_554
S8 Ba1 S7 74.38(3) 1_554 1_554
S2 Ba1 S7 80.06(3) . 1_554
S4 Ba1 S7 135.38(3) 1_545 1_554
S6 Ba1 S7 138.43(3) 3_655 1_554
S3 Ba1 S7 132.48(3) 1_544 1_554
S6 Ba1 S1 73.09(3) 1_655 .
S8 Ba1 S1 133.43(3) 1_554 .
S2 Ba1 S1 77.45(3) . .
S4 Ba1 S1 76.30(3) 1_545 .
S6 Ba1 S1 136.08(3) 3_655 .
S3 Ba1 S1 132.55(3) 1_544 .
S7 Ba1 S1 59.10(3) 1_554 .
S6 Ba1 Ga 112.84(3) 1_655 1_544
S8 Ba1 Ga 76.71(2) 1_554 1_544
S2 Ba1 Ga 100.17(2) . 1_544
S4 Ba1 Ga 73.74(2) 1_545 1_544
S6 Ba1 Ga 35.17(2) 3_655 1_544
S3 Ba1 Ga 36.28(2) 1_544 1_544
S7 Ba1 Ga 150.84(2) 1_554 1_544
S1 Ba1 Ga 149.83(2) . 1_544
S6 Ba1 Ba4 50.08(2) 1_655 4_665
S8 Ba1 Ba4 142.11(3) 1_554 4_665
S2 Ba1 Ba4 114.97(3) . 4_665
S4 Ba1 Ba4 51.82(2) 1_545 4_665
S6 Ba1 Ba4 90.22(2) 3_655 4_665
S3 Ba1 Ba4 130.35(2) 1_544 4_665
S7 Ba1 Ba4 91.83(2) 1_554 4_665
S1 Ba1 Ba4 45.86(2) . 4_665
Ga Ba1 Ba4 113.687(11) 1_544 4_665
S6 Ba1 Ba4 108.93(2) 1_655 1_554
S8 Ba1 Ba4 47.22(2) 1_554 1_554
S2 Ba1 Ba4 59.10(2) . 1_554
S4 Ba1 Ba4 151.34(3) 1_545 1_554
S6 Ba1 Ba4 125.08(2) 3_655 1_554
S3 Ba1 Ba4 87.86(2) 1_544 1_554
S7 Ba1 Ba4 45.80(2) 1_554 1_554
S1 Ba1 Ba4 95.44(2) . 1_554
Ga Ba1 Ba4 109.242(11) 1_544 1_554
Ba4 Ba1 Ba4 136.909(8) 4_665 1_554
S6 Ba1 Ba2 49.12(2) 1_655 2_645
S8 Ba1 Ba2 49.42(2) 1_554 2_645
S2 Ba1 Ba2 118.60(2) . 2_645
S4 Ba1 Ba2 144.10(3) 1_545 2_645
S6 Ba1 Ba2 92.97(2) 3_655 2_645
S3 Ba1 Ba2 129.75(2) 1_544 2_645
S7 Ba1 Ba2 45.53(2) 1_554 2_645
S1 Ba1 Ba2 92.03(2) . 2_645
Ga Ba1 Ba2 114.495(11) 1_544 2_645
Ba4 Ba1 Ba2 95.857(10) 4_665 2_645
Ba4 Ba1 Ba2 62.149(8) 1_554 2_645
S7 Ba2 S4 137.33(3) 2_656 4_576
S7 Ba2 S7 93.43(3) 2_656 4_575
S4 Ba2 S7 87.01(3) 4_576 4_575
S7 Ba2 S6 71.45(3) 2_656 2
S4 Ba2 S6 70.14(3) 4_576 2
S7 Ba2 S6 65.30(3) 4_575 2
S7 Ba2 S8 74.11(3) 2_656 2_656
S4 Ba2 S8 82.29(3) 4_576 2_656
S7 Ba2 S8 146.45(3) 4_575 2_656
S6 Ba2 S8 81.16(3) 2 2_656
S7 Ba2 S8 67.05(3) 2_656 1_565
S4 Ba2 S8 144.63(3) 4_576 1_565
S7 Ba2 S8 121.41(3) 4_575 1_565
S6 Ba2 S8 138.18(3) 2 1_565
S8 Ba2 S8 82.879(10) 2_656 1_565
S7 Ba2 S1 125.64(3) 2_656 4_576
S4 Ba2 S1 91.83(3) 4_576 4_576
S7 Ba2 S1 61.83(3) 4_575 4_576
S6 Ba2 S1 124.70(3) 2 4_576
S8 Ba2 S1 149.75(3) 2_656 4_576
S8 Ba2 S1 85.17(3) 1_565 4_576
S7 Ba2 S3 125.03(3) 2_656 .
S4 Ba2 S3 71.88(3) 4_576 .
S7 Ba2 S3 140.22(3) 4_575 .
S6 Ba2 S3 131.61(3) 2 .
S8 Ba2 S3 64.95(3) 2_656 .
S8 Ba2 S3 72.75(3) 1_565 .
S1 Ba2 S3 84.98(3) 4_576 .
S7 Ba2 Ga 38.15(2) 2_656 2_656
S4 Ba2 Ga 175.37(2) 4_576 2_656
S7 Ba2 Ga 94.05(2) 4_575 2_656
S6 Ba2 Ga 106.21(2) 2 2_656
S8 Ba2 Ga 94.42(2) 2_656 2_656
S8 Ba2 Ga 37.23(2) 1_565 2_656
S1 Ba2 Ga 92.64(2) 4_576 2_656
S3 Ba2 Ga 109.72(2) . 2_656
S7 Ba2 Zn2 153.41(2) 2_656 2_556
S4 Ba2 Zn2 36.41(2) 4_576 2_556
S7 Ba2 Zn2 109.54(2) 4_575 2_556
S6 Ba2 Zn2 105.53(2) 2 2_556
S8 Ba2 Zn2 79.32(2) 2_656 2_556
S8 Ba2 Zn2 109.07(2) 1_565 2_556
S1 Ba2 Zn2 78.53(2) 4_576 2_556
S3 Ba2 Zn2 37.66(2) . 2_556
Ga Ba2 Zn2 146.220(14) 2_656 2_556
S7 Ba2 Ba3 141.00(2) 2_656 3_666
S4 Ba2 Ba3 51.15(2) 4_576 3_666
S7 Ba2 Ba3 47.92(2) 4_575 3_666
S6 Ba2 Ba3 84.89(2) 2 3_666
S8 Ba2 Ba3 133.35(2) 2_656 3_666
S8 Ba2 Ba3 132.26(2) 1_565 3_666
S1 Ba2 Ba3 47.52(2) 4_576 3_666
S3 Ba2 Ba3 93.90(2) . 3_666
Ga Ba2 Ba3 132.231(12) 2_656 3_666
Zn2 Ba2 Ba3 62.041(11) 2_556 3_666
S7 Ba2 Ba1 50.64(2) 2_656 2_655
S4 Ba2 Ba1 87.93(2) 4_576 2_655
S7 Ba2 Ba1 104.38(2) 4_575 2_655
S6 Ba2 Ba1 42.69(2) 2 2_655
S8 Ba2 Ba1 43.781(19) 2_656 2_655
S8 Ba2 Ba1 102.91(2) 1_565 2_655
S1 Ba2 Ba1 166.19(2) 4_576 2_655
S3 Ba2 Ba1 107.99(2) . 2_655
Ga Ba2 Ba1 87.440(11) 2_656 2_655
Zn2 Ba2 Ba1 108.664(11) 2_556 2_655
Ba3 Ba2 Ba1 124.686(9) 3_666 2_655
S7 Ba3 S1 67.14(3) 2_646 2_645
S7 Ba3 S5 84.77(2) 2_646 1_655
S1 Ba3 S5 119.72(2) 2_645 1_655
S7 Ba3 S1 148.63(3) 2_646 .
S1 Ba3 S1 143.035(15) 2_645 .
S5 Ba3 S1 83.16(2) 1_655 .
S7 Ba3 S4 88.17(3) 2_646 2_645
S1 Ba3 S4 95.93(3) 2_645 2_645
S5 Ba3 S4 136.87(2) 1_655 2_645
S1 Ba3 S4 81.20(3) . 2_645
S7 Ba3 S4 123.04(3) 2_646 1_545
S1 Ba3 S4 81.57(3) 2_645 1_545
S5 Ba3 S4 70.78(2) 1_655 1_545
S1 Ba3 S4 79.58(3) . 1_545
S4 Ba3 S4 143.387(17) 2_645 1_545
S7 Ba3 S3 66.92(3) 2_646 2_646
S1 Ba3 S3 132.63(3) 2_645 2_646
S5 Ba3 S3 66.39(2) 1_655 2_646
S1 Ba3 S3 81.71(3) . 2_646
S4 Ba3 S3 71.72(3) 2_645 2_646
S4 Ba3 S3 134.81(3) 1_545 2_646
S7 Ba3 Zn1 111.87(2) 2_646 2_645
S1 Ba3 Zn1 172.63(3) 2_645 2_645
S5 Ba3 Zn1 66.899(13) 1_655 2_645
S1 Ba3 Zn1 36.94(2) . 2_645
S4 Ba3 Zn1 76.70(2) 2_645 2_645
S4 Ba3 Zn1 104.43(3) 1_545 2_645
S3 Ba3 Zn1 45.12(2) 2_646 2_645
S7 Ba3 Zn2 94.71(2) 2_646 3_656
S1 Ba3 Zn2 90.12(3) 2_645 3_656
S5 Ba3 Zn2 38.489(9) 1_655 3_656
S1 Ba3 Zn2 93.63(3) . 3_656
S4 Ba3 Zn2 173.92(2) 2_645 3_656
S4 Ba3 Zn2 37.14(2) 1_545 3_656
S3 Ba3 Zn2 104.50(2) 2_646 3_656
Zn1 Ba3 Zn2 97.249(17) 2_645 3_656
S7 Ba3 S2 125.94(3) 2_646 .
S1 Ba3 S2 69.58(3) 2_645 .
S5 Ba3 S2 146.23(2) 1_655 .
S1 Ba3 S2 75.88(3) . .
S4 Ba3 S2 65.69(3) 2_645 .
S4 Ba3 S2 79.51(3) 1_545 .
S3 Ba3 S2 134.13(3) 2_646 .
Zn1 Ba3 S2 106.94(2) 2_645 .
Zn2 Ba3 S2 116.29(2) 3_656 .
S7 Ba3 Zn1 99.18(3) 2_646 1_545
S1 Ba3 Zn1 34.79(2) 2_645 1_545
S5 Ba3 Zn1 139.375(15) 1_655 1_545
S1 Ba3 Zn1 108.80(3) . 1_545
S4 Ba3 Zn1 83.75(2) 2_645 1_545
S4 Ba3 Zn1 73.49(3) 1_545 1_545
S3 Ba3 Zn1 151.70(3) 2_646 1_545
Zn1 Ba3 Zn1 142.325(15) 2_645 1_545
Zn2 Ba3 Zn1 101.029(17) 3_656 1_545
S2 Ba3 Zn1 35.41(2) . 1_545
S7 Ba3 Ba2 51.36(2) 2_646 3_666
S1 Ba3 Ba2 54.14(2) 2_645 3_666
S5 Ba3 Ba2 135.668(10) 1_655 3_666
S1 Ba3 Ba2 129.90(2) . 3_666
S4 Ba3 Ba2 49.16(2) 2_645 3_666
S4 Ba3 Ba2 134.86(2) 1_545 3_666
S3 Ba3 Ba2 87.72(2) 2_646 3_666
Zn1 Ba3 Ba2 119.176(15) 2_645 3_666
Zn2 Ba3 Ba2 136.309(12) 3_656 3_666
S2 Ba3 Ba2 77.34(2) . 3_666
Zn1 Ba3 Ba2 65.184(15) 1_545 3_666
S1 Ba4 S7 141.52(3) 4_566 .
S1 Ba4 S8 95.47(3) 4_566 .
S7 Ba4 S8 76.32(3) . .
S1 Ba4 S8 148.48(3) 4_566 2_656
S7 Ba4 S8 69.76(3) . 2_656
S8 Ba4 S8 88.530(10) . 2_656
S1 Ba4 S6 77.58(3) 4_566 4_666
S7 Ba4 S6 129.72(3) . 4_666
S8 Ba4 S6 67.89(3) . 4_666
S8 Ba4 S6 75.06(3) 2_656 4_666
S1 Ba4 S4 80.52(3) 4_566 4_576
S7 Ba4 S4 122.15(3) . 4_576
S8 Ba4 S4 154.00(3) . 4_576
S8 Ba4 S4 82.35(3) 2_656 4_576
S6 Ba4 S4 86.21(3) 4_666 4_576
S1 Ba4 S5 80.80(2) 4_566 2_556
S7 Ba4 S5 80.74(2) . 2_556
S8 Ba4 S5 137.32(2) . 2_556
S8 Ba4 S5 116.43(2) 2_656 2_556
S6 Ba4 S5 148.54(2) 4_666 2_556
S4 Ba4 S5 67.78(2) 4_576 2_556
S1 Ba4 Zn2 97.56(3) 4_566 2_556
S7 Ba4 Zn2 88.44(2) . 2_556
S8 Ba4 Zn2 164.67(3) . 2_556
S8 Ba4 Zn2 84.58(2) 2_656 2_556
S6 Ba4 Zn2 122.96(2) 4_666 2_556
S4 Ba4 Zn2 37.93(2) 4_576 2_556
S5 Ba4 Zn2 38.514(9) 2_556 2_556
S1 Ba4 Ga 165.11(3) 4_566 .
S7 Ba4 Ga 38.66(2) . .
S8 Ba4 Ga 98.15(3) . .
S8 Ba4 Ga 38.48(2) 2_656 .
S6 Ba4 Ga 113.22(2) 4_666 .
S4 Ba4 Ga 89.76(2) 4_576 .
S5 Ba4 Ga 85.107(11) 2_556 .
Zn2 Ba4 Ga 68.146(14) 2_556 .
S1 Ba4 Zn1 33.82(2) 4_566 3_666
S7 Ba4 Zn1 108.12(2) . 3_666
S8 Ba4 Zn1 92.56(3) . 3_666
S8 Ba4 Zn1 177.32(2) 2_656 3_666
S6 Ba4 Zn1 107.62(3) 4_666 3_666
S4 Ba4 Zn1 97.67(3) 4_576 3_666
S5 Ba4 Zn1 61.252(13) 2_556 3_666
Zn2 Ba4 Zn1 93.780(17) 2_556 3_666
Ga Ba4 Zn1 138.870(15) . 3_666
S1 Ba4 Ba1 56.92(2) 4_566 4_566
S7 Ba4 Ba1 161.20(2) . 4_566
S8 Ba4 Ba1 109.86(2) . 4_566
S8 Ba4 Ba1 92.31(2) 2_656 4_566
S6 Ba4 Ba1 45.31(2) 4_666 4_566
S4 Ba4 Ba1 46.730(19) 4_576 4_566
S5 Ba4 Ba1 103.420(11) 2_556 4_566
Zn2 Ba4 Ba1 84.137(12) 2_556 4_566
Ga Ba4 Ba1 122.786(12) . 4_566
Zn1 Ba4 Ba1 89.624(13) 3_666 4_566
S1 Ba4 Ba1 96.82(3) 4_566 1_556
S7 Ba4 Ba1 51.19(2) . 1_556
S8 Ba4 Ba1 44.37(2) . 1_556
S8 Ba4 Ba1 107.51(2) 2_656 1_556
S6 Ba4 Ba1 111.44(2) 4_666 1_556
S4 Ba4 Ba1 161.30(2) 4_576 1_556
S5 Ba4 Ba1 93.520(9) 2_556 1_556
Zn2 Ba4 Ba1 125.496(12) 2_556 1_556
Ga Ba4 Ba1 88.778(12) . 1_556
Zn1 Ba4 Ba1 71.735(14) 3_666 1_556
Ba1 Ba4 Ba1 144.846(8) 4_566 1_556
S1 Zn1 S2 120.59(5) 2_655 1_565
S1 Zn1 S2 120.76(6) 2_655 3_665
S2 Zn1 S2 107.26(5) 1_565 3_665
S1 Zn1 Zn1 149.33(7) 2_655 3_675
S2 Zn1 Zn1 54.89(4) 1_565 3_675
S2 Zn1 Zn1 52.37(4) 3_665 3_675
S1 Zn1 S3 126.11(5) 2_655 1_554
S2 Zn1 S3 83.30(5) 1_565 1_554
S2 Zn1 S3 90.09(5) 3_665 1_554
Zn1 Zn1 S3 84.52(4) 3_675 1_554
S1 Zn1 Zn2 123.20(4) 2_655 2
S2 Zn1 Zn2 114.40(4) 1_565 2
S2 Zn1 Zn2 48.05(3) 3_665 2
Zn1 Zn1 Zn2 76.71(3) 3_675 2
S3 Zn1 Zn2 47.53(3) 1_554 2
S1 Zn1 Ba3 60.51(4) 2_655 2_655
S2 Zn1 Ba3 125.58(5) 1_565 2_655
S2 Zn1 Ba3 116.37(4) 3_665 2_655
Zn1 Zn1 Ba3 149.66(4) 3_675 2_655
S3 Zn1 Ba3 66.41(3) 1_554 2_655
Zn2 Zn1 Ba3 77.20(2) 2 2_655
S1 Zn1 Ba3 54.84(4) 2_655 1_565
S2 Zn1 Ba3 67.30(4) 1_565 1_565
S2 Zn1 Ba3 157.92(4) 3_665 1_565
Zn1 Zn1 Ba3 118.28(3) 3_675 1_565
S3 Zn1 Ba3 109.83(4) 1_554 1_565
Zn2 Zn1 Ba3 154.03(3) 2 1_565
Ba3 Zn1 Ba3 81.479(16) 2_655 1_565
S1 Zn1 Ba4 51.58(4) 2_655 3_666
S2 Zn1 Ba4 156.63(4) 1_565 3_666
S2 Zn1 Ba4 70.45(4) 3_665 3_666
Zn1 Zn1 Ba4 118.34(4) 3_675 3_666
S3 Zn1 Ba4 119.55(3) 1_554 3_666
Zn2 Zn1 Ba4 82.005(19) 2 3_666
Ba3 Zn1 Ba4 72.619(14) 2_655 3_666
Ba3 Zn1 Ba4 105.647(18) 1_565 3_666
S4 Zn2 S2 113.74(5) 3_666 4_566
S4 Zn2 S5 112.56(4) 3_666 .
S2 Zn2 S5 100.90(4) 4_566 .
S4 Zn2 S3 117.85(5) 3_666 2_546
S2 Zn2 S3 103.71(5) 4_566 2_546
S5 Zn2 S3 106.33(4) . 2_546
S4 Zn2 Zn1 156.60(4) 3_666 2_545
S2 Zn2 Zn1 50.48(4) 4_566 2_545
S5 Zn2 Zn1 89.14(2) . 2_545
S3 Zn2 Zn1 60.25(3) 2_546 2_545
S4 Zn2 Ba4 66.61(3) 3_666 2_546
S2 Zn2 Ba4 166.87(4) 4_566 2_546
S5 Zn2 Ba4 68.097(14) . 2_546
S3 Zn2 Ba4 86.74(3) 2_546 2_546
Zn1 Zn2 Ba4 133.22(2) 2_545 2_546
S4 Zn2 Ba3 63.60(3) 3_666 3_656
S2 Zn2 Ba3 90.88(4) 4_566 3_656
S5 Zn2 Ba3 59.814(13) . 3_656
S3 Zn2 Ba3 162.01(4) 2_546 3_656
Zn1 Zn2 Ba3 126.35(2) 2_545 3_656
Ba4 Zn2 Ba3 77.485(13) 2_546 3_656
S4 Zn2 Ba2 58.57(3) 3_666 2_546
S2 Zn2 Ba2 106.26(4) 4_566 2_546
S5 Zn2 Ba2 152.67(2) . 2_546
S3 Zn2 Ba2 64.45(3) 2_546 2_546
Zn1 Zn2 Ba2 105.76(2) 2_545 2_546
Ba4 Zn2 Ba2 85.288(13) 2_546 2_546
Ba3 Zn2 Ba2 121.846(15) 3_656 2_546
S6 Ga S7 107.43(5) 3_666 .
S6 Ga S8 107.86(5) 3_666 2_656
S7 Ga S8 109.18(5) . 2_656
S6 Ga S3 113.30(5) 3_666 .
S7 Ga S3 110.71(5) . .
S8 Ga S3 108.27(5) 2_656 .
S6 Ga Ba4 159.16(4) 3_666 .
S7 Ga Ba4 61.76(3) . .
S8 Ga Ba4 63.62(3) 2_656 .
S3 Ga Ba4 87.53(3) . .
S6 Ga Ba2 79.83(4) 3_666 2_646
S7 Ga Ba2 60.91(3) . 2_646
S8 Ga Ba2 67.85(3) 2_656 2_646
S3 Ga Ba2 166.66(4) . 2_646
Ba4 Ga Ba2 79.323(13) . 2_646
S6 Ga Ba1 55.06(3) 3_666 1_566
S7 Ga Ba1 127.36(3) . 1_566
S8 Ga Ba1 123.32(3) 2_656 1_566
S3 Ga Ba1 58.25(3) . 1_566
Ba4 Ga Ba1 145.782(17) . 1_566
Ba2 Ga Ba1 134.877(17) 2_646 1_566
Zn1 S1 Ba4 94.60(5) 2_645 4_665
Zn1 S1 Ba3 90.37(4) 2_645 2_655
Ba4 S1 Ba3 167.42(5) 4_665 2_655
Zn1 S1 Ba3 82.55(4) 2_645 .
Ba4 S1 Ba3 91.20(3) 4_665 .
Ba3 S1 Ba3 100.91(4) 2_655 .
Zn1 S1 Ba2 97.55(5) 2_645 4_675
Ba4 S1 Ba2 89.53(3) 4_665 4_675
Ba3 S1 Ba2 78.35(3) 2_655 4_675
Ba3 S1 Ba2 179.25(4) . 4_675
Zn1 S1 Ba1 161.67(5) 2_645 .
Ba4 S1 Ba1 77.22(3) 4_665 .
Ba3 S1 Ba1 101.09(3) 2_655 .
Ba3 S1 Ba1 81.27(3) . .
Ba2 S1 Ba1 98.74(3) 4_675 .
Zn2 S2 Zn1 103.99(6) 4_665 1_545
Zn2 S2 Zn1 81.48(5) 4_665 3_665
Zn1 S2 Zn1 72.74(5) 1_545 3_665
Zn2 S2 Ba1 145.07(5) 4_665 .
Zn1 S2 Ba1 104.18(5) 1_545 .
Zn1 S2 Ba1 126.76(5) 3_665 .
Zn2 S2 Ba3 84.49(4) 4_665 .
Zn1 S2 Ba3 77.29(4) 1_545 .
Zn1 S2 Ba3 142.51(5) 3_665 .
Ba1 S2 Ba3 81.98(3) . .
Ga S3 Zn2 117.48(5) . 2_556
Ga S3 Zn1 149.29(6) . 1_556
Zn2 S3 Zn1 72.22(4) 2_556 1_556
Ga S3 Ba1 85.46(4) . 1_566
Zn2 S3 Ba1 156.83(5) 2_556 1_566
Zn1 S3 Ba1 89.70(3) 1_556 1_566
Ga S3 Ba2 89.81(4) . .
Zn2 S3 Ba2 77.88(3) 2_556 .
Zn1 S3 Ba2 120.88(4) 1_556 .
Ba1 S3 Ba2 100.36(3) 1_566 .
Ga S3 Ba3 82.48(4) . 2_656
Zn2 S3 Ba3 87.24(4) 2_556 2_656
Zn1 S3 Ba3 68.47(3) 1_556 2_656
Ba1 S3 Ba3 99.74(3) 1_566 2_656
Ba2 S3 Ba3 157.80(4) . 2_656
Zn2 S4 Ba1 154.25(5) 3_666 1_565
Zn2 S4 Ba2 85.02(4) 3_666 4_675
Ba1 S4 Ba2 109.49(3) 1_565 4_675
Zn2 S4 Ba3 93.48(4) 3_666 2_655
Ba1 S4 Ba3 109.68(3) 1_565 2_655
Ba2 S4 Ba3 79.68(3) 4_675 2_655
Zn2 S4 Ba3 79.26(3) 3_666 1_565
Ba1 S4 Ba3 87.46(3) 1_565 1_565
Ba2 S4 Ba3 163.05(4) 4_675 1_565
Ba3 S4 Ba3 94.88(3) 2_655 1_565
Zn2 S4 Ba4 75.46(4) 3_666 4_675
Ba1 S4 Ba4 81.45(3) 1_565 4_675
Ba2 S4 Ba4 97.58(3) 4_675 4_675
Ba3 S4 Ba4 168.84(4) 2_655 4_675
Ba3 S4 Ba4 84.65(3) 1_565 4_675
Zn2 S5 Zn2 180.0 . 3_556
Zn2 S5 Ba3 98.304(15) . 1_455
Zn2 S5 Ba3 81.696(15) 3_556 1_455
Zn2 S5 Ba3 81.696(15) . 3_656
Zn2 S5 Ba3 98.304(15) 3_556 3_656
Ba3 S5 Ba3 180.0 1_455 3_656
Zn2 S5 Ba4 73.388(14) . 2_546
Zn2 S5 Ba4 106.613(14) 3_556 2_546
Ba3 S5 Ba4 94.344(10) 1_455 2_546
Ba3 S5 Ba4 85.656(10) 3_656 2_546
Zn2 S5 Ba4 106.612(14) . 4_565
Zn2 S5 Ba4 73.387(14) 3_556 4_565
Ba3 S5 Ba4 85.656(10) 1_455 4_565
Ba3 S5 Ba4 94.344(10) 3_656 4_565
Ba4 S5 Ba4 180.0 2_546 4_565
Ga S6 Ba1 167.65(6) 3_666 1_455
Ga S6 Ba1 89.77(4) 3_666 3_655
Ba1 S6 Ba1 102.29(3) 1_455 3_655
Ga S6 Ba4 90.41(4) 3_666 4_565
Ba1 S6 Ba4 84.61(3) 1_455 4_565
Ba1 S6 Ba4 101.67(3) 3_655 4_565
Ga S6 Ba2 91.26(4) 3_666 2_545
Ba1 S6 Ba2 88.19(3) 1_455 2_545
Ba1 S6 Ba2 105.03(3) 3_655 2_545
Ba4 S6 Ba2 153.25(4) 4_565 2_545
Ga S7 Ba3 93.61(4) . 2_656
Ga S7 Ba4 79.58(3) . .
Ba3 S7 Ba4 100.08(4) 2_656 .
Ga S7 Ba2 80.94(3) . 2_646
Ba3 S7 Ba2 166.05(4) 2_656 2_646
Ba4 S7 Ba2 91.60(3) . 2_646
Ga S7 Ba2 91.62(4) . 4_676
Ba3 S7 Ba2 80.72(3) 2_656 4_676
Ba4 S7 Ba2 171.19(4) . 4_676
Ba2 S7 Ba2 86.57(3) 2_646 4_676
Ga S7 Ba1 156.46(5) . 1_556
Ba3 S7 Ba1 105.00(3) 2_656 1_556
Ba4 S7 Ba1 83.01(3) . 1_556
Ba2 S7 Ba1 83.84(3) 2_646 1_556
Ba2 S7 Ba1 105.33(3) 4_676 1_556
Ga S8 Ba1 178.64(6) 2_646 1_556
Ga S8 Ba4 90.25(4) 2_646 .
Ba1 S8 Ba4 88.41(3) 1_556 .
Ga S8 Ba4 77.90(3) 2_646 2_646
Ba1 S8 Ba4 103.46(3) 1_556 2_646
Ba4 S8 Ba4 167.64(4) . 2_646
Ga S8 Ba2 92.90(4) 2_646 2_646
Ba1 S8 Ba2 86.80(3) 1_556 2_646
Ba4 S8 Ba2 87.31(3) . 2_646
Ba4 S8 Ba2 96.68(3) 2_646 2_646
Ga S8 Ba2 74.91(3) 2_646 1_545
Ba1 S8 Ba2 105.27(3) 1_556 1_545
Ba4 S8 Ba2 87.84(3) . 1_545
Ba4 S8 Ba2 85.71(3) 2_646 1_545
Ba2 S8 Ba2 166.86(4) 2_646 1_545

loop_
_geom_bond_atom_site_label_1
_geom_bond_atom_site_label_2
_geom_bond_distance
_geom_bond_site_symmetry_2
Ba1 S6 3.0371(13) 1_655
Ba1 S8 3.1024(11) 1_554
Ba1 S2 3.1280(13) .
Ba1 S4 3.1314(11) 1_545
Ba1 S6 3.1836(13) 3_655
Ba1 S3 3.3131(12) 1_544
Ba1 S7 3.4813(12) 1_554
Ba1 S1 3.6539(13) .
Ba1 Ga 3.8838(6) 1_544
Ba1 Ba4 4.2528(5) 4_665
Ba1 Ba4 4.4345(5) 1_554
Ba1 Ba2 4.4769(4) 2_645
Ba2 S7 3.2131(12) 2_656
Ba2 S4 3.2544(12) 4_576
Ba2 S7 3.3491(13) 4_575
Ba2 S6 3.3864(12) 2
Ba2 S8 3.4054(13) 2_656
Ba2 S8 3.4831(13) 1_565
Ba2 S1 3.5017(13) 4_576
Ba2 S3 3.5063(13) .
Ba2 Ga 3.6309(6) 2_656
Ba2 Zn2 3.7997(6) 2_556
Ba2 Ba3 4.2319(6) 3_666
Ba2 Ba1 4.4769(4) 2_655
Ba3 S7 3.1827(12) 2_646
Ba3 S1 3.1866(13) 2_645
Ba3 S5 3.2179(4) 1_655
Ba3 S1 3.2207(13) .
Ba3 S4 3.3500(13) 2_645
Ba3 S4 3.3583(12) 1_545
Ba3 S3 3.6145(13) 2_646
Ba3 Zn1 3.6689(8) 2_645
Ba3 Zn2 3.6837(7) 3_656
Ba3 S2 3.6859(14) .
Ba3 Zn1 3.8974(8) 1_545
Ba3 Ba2 4.2319(6) 3_666
Ba4 S1 3.1298(13) 4_566
Ba4 S7 3.2028(12) .
Ba4 S8 3.2560(13) .
Ba4 S8 3.2761(12) 2_656
Ba4 S6 3.2762(12) 4_666
Ba4 S4 3.3807(13) 4_576
Ba4 S5 3.4521(4) 2_556
Ba4 Zn2 3.5654(6) 2_556
Ba4 Ga 3.5756(6) .
Ba4 Zn1 3.9821(8) 3_666
Ba4 Ba1 4.2528(5) 4_566
Ba4 Ba1 4.4345(5) 1_556
Zn1 S1 2.2236(14) 2_655
Zn1 S2 2.3150(14) 1_565
Zn1 S2 2.3910(15) 3_665
Zn1 Zn1 2.7914(14) 3_675
Zn1 S3 2.7948(14) 1_554
Zn1 Zn2 3.0655(9) 2
Zn1 Ba3 3.6689(8) 2_655
Zn1 Ba3 3.8974(8) 1_565
Zn1 Ba4 3.9821(8) 3_666
Zn2 S4 2.2639(12) 3_666
Zn2 S2 2.3053(13) 4_566
Zn2 S5 2.3169(5) .
Zn2 S3 2.3746(14) 2_546
Zn2 Zn1 3.0655(9) 2_545
Zn2 Ba4 3.5654(6) 2_546
Zn2 Ba3 3.6836(7) 3_656
Zn2 Ba2 3.7997(6) 2_546
Ga S6 2.2370(13) 3_666
Ga S7 2.2711(12) .
Ga S8 2.2753(12) 2_656
Ga S3 2.3054(13) .
Ga Ba2 3.6309(6) 2_646
Ga Ba1 3.8837(6) 1_566
S1 Zn1 2.2236(14) 2_645
S1 Ba4 3.1298(13) 4_665
S1 Ba3 3.1866(13) 2_655
S1 Ba2 3.5017(13) 4_675
S2 Zn2 2.3053(13) 4_665
S2 Zn1 2.3150(14) 1_545
S2 Zn1 2.3911(15) 3_665
S3 Zn2 2.3746(14) 2_556
S3 Zn1 2.7948(14) 1_556
S3 Ba1 3.3131(12) 1_566
S3 Ba3 3.6145(12) 2_656
S4 Zn2 2.2639(12) 3_666
S4 Ba1 3.1314(11) 1_565
S4 Ba2 3.2544(12) 4_675
S4 Ba3 3.3500(13) 2_655
S4 Ba3 3.3582(12) 1_565
S4 Ba4 3.3807(13) 4_675
S5 Zn2 2.3169(5) 3_556
S5 Ba3 3.2179(4) 1_455
S5 Ba3 3.2179(4) 3_656
S5 Ba4 3.4521(4) 2_546
S5 Ba4 3.4521(4) 4_565
S6 Ga 2.2371(13) 3_666
S6 Ba1 3.0370(13) 1_455
S6 Ba1 3.1836(13) 3_655
S6 Ba4 3.2762(12) 4_565
S6 Ba2 3.3864(12) 2_545
S7 Ba3 3.1827(12) 2_656
S7 Ba2 3.2131(12) 2_646
S7 Ba2 3.3491(13) 4_676
S7 Ba1 3.4813(12) 1_556
S8 Ga 2.2752(12) 2_646
S8 Ba1 3.1025(11) 1_556
S8 Ba4 3.2761(12) 2_646
S8 Ba2 3.4053(13) 2_646
S8 Ba2 3.4832(13) 1_545
